data_1564126
loop_
_publ_author_name
'Basu Baul, Tushar S.'
'Addepalli, Maheswara Rao'
'Ly\<cka, Antonin'
'van Terwingen, Steven'
'F\'atima C. Guedes da Silva, M.'

_publ_section_title
;
 Synthesis and structural characterization of diorganotin(IV) complexes
 with heteroditopic pyridyl-ONO&#x2032;-ligands
;
_journal_name_full 'Inorganica Chimica Acta'
_journal_page_first 119892
_journal_paper_doi 10.1016/j.ica.2020.119892
_journal_volume 512
_journal_year 2020
_chemical_formula_moiety 'C36 H44 N8 O4 Sn2, 2(C16 H18 N4 O2)'
_chemical_formula_sum 'C68 H80 N16 O8 Sn2'
_chemical_formula_weight 1486.86
_space_group_crystal_system triclinic
_space_group_IT_number 2
_space_group_name_Hall '-P 1'
_space_group_name_H-M_alt 'P -1'
_atom_sites_solution_hydrogens geom
_cell_angle_alpha 103.914(5)
_cell_angle_beta 92.098(6)
_cell_angle_gamma 92.520(5)
_cell_formula_units_Z 1
_cell_length_a 7.6518(4)
_cell_length_b 11.7797(7)
_cell_length_c 19.1615(12)
_cell_measurement_reflns_used 2887
_cell_measurement_temperature 298(2)
_cell_measurement_theta_max 27.4470
_cell_measurement_theta_min 3.9750
_cell_volume 1672.86(17)
_computing_cell_refinement 'CrysAlisPro 1.171.39.46e (Rigaku OD, 2018)'
_computing_data_collection 'CrysAlisPro 1.171.39.46e (Rigaku OD, 2018)'
_computing_data_reduction 'CrysAlisPro 1.171.39.46e (Rigaku OD, 2018)'
_computing_structure_refinement 'SHELXL-2018/3 (Sheldrick, 2018)'
_diffrn_ambient_temperature 298(2)
_diffrn_measured_fraction_theta_full 0.993
_diffrn_measured_fraction_theta_max 0.845
_diffrn_measurement_device 'four-circle diffractometer'
_diffrn_measurement_device_type 'Xcalibur, Eos, Gemini'
_diffrn_measurement_method '\w scans'
_diffrn_radiation_type MoK\a
_diffrn_radiation_wavelength 0.71073
_diffrn_reflns_av_R_equivalents 0.0344
_diffrn_reflns_av_unetI/netI 0.0628
_diffrn_reflns_Laue_measured_fraction_full 0.993
_diffrn_reflns_Laue_measured_fraction_max 0.845
_diffrn_reflns_limit_h_max 10
_diffrn_reflns_limit_h_min -9
_diffrn_reflns_limit_k_max 15
_diffrn_reflns_limit_k_min -8
_diffrn_reflns_limit_l_max 22
_diffrn_reflns_limit_l_min -25
_diffrn_reflns_number 11670
_diffrn_reflns_point_group_measured_fraction_full 0.993
_diffrn_reflns_point_group_measured_fraction_max 0.845
_diffrn_reflns_theta_full 25.242
_diffrn_reflns_theta_max 29.045
_diffrn_reflns_theta_min 3.128
_diffrn_source 'fine-focus sealed X-ray tube'
_exptl_absorpt_coefficient_mu 0.815
_exptl_absorpt_correction_T_max 1.00000
_exptl_absorpt_correction_T_min 0.90642
_exptl_absorpt_correction_type multi-scan
_exptl_absorpt_process_details
;
CrysAlisPro 1.171.39.46e (Rigaku Oxford Diffraction, 2018)
Empirical absorption correction using spherical harmonics,
 implemented in SCALE3 ABSPACK scaling algorithm.
;
_exptl_crystal_colour orange
_exptl_crystal_density_diffrn 1.476
_exptl_crystal_description plate
_exptl_crystal_F_000 764
_exptl_crystal_size_max 0.120
_exptl_crystal_size_mid 0.120
_exptl_crystal_size_min 0.090
_refine_diff_density_max 1.022
_refine_diff_density_min -0.482
_refine_diff_density_rms 0.088
_refine_ls_extinction_coef .
_refine_ls_extinction_method none
_refine_ls_goodness_of_fit_ref 1.035
_refine_ls_hydrogen_treatment constr
_refine_ls_matrix_type full
_refine_ls_number_parameters 436
_refine_ls_number_reflns 7560
_refine_ls_number_restraints 1
_refine_ls_restrained_S_all 1.038
_refine_ls_R_factor_all 0.0700
_refine_ls_R_factor_gt 0.0491
_refine_ls_shift/su_max 0.001
_refine_ls_shift/su_mean 0.000
_refine_ls_structure_factor_coef Fsqd
_refine_ls_weighting_details 'w=1/[\s^2^(Fo^2^)+(0.0517P)^2^+0.8256P] where P=(Fo^2^+2Fc^2^)/3'
_refine_ls_weighting_scheme calc
_refine_ls_wR_factor_gt 0.1085
_refine_ls_wR_factor_ref 0.1202
_reflns_Friedel_coverage 0.000
_reflns_Friedel_fraction_full .
_reflns_Friedel_fraction_max .
_reflns_number_gt 5884
_reflns_number_total 7560
_reflns_threshold_expression 'I > 2\s(I)'
_cod_data_source_file Compound4.cif
_cod_data_source_block Compound4
_cod_database_code 1564126
_shelx_space_group_comment
;
The symmetry employed for this shelxl refinement is uniquely defined
by the following loop, which should always be used as a source of
symmetry information in preference to the above space-group names.
They are only intended as comments.
;
_shelx_estimated_absorpt_t_min 0.909
_shelx_estimated_absorpt_t_max 0.930

loop_
_space_group_symop_operation_xyz
'x, y, z'
'-x, -y, -z'

loop_
_atom_site_label
_atom_site_type_symbol
_atom_site_fract_x
_atom_site_fract_y
_atom_site_fract_z
_atom_site_U_iso_or_equiv
_atom_site_adp_type
_atom_site_occupancy
_atom_site_site_symmetry_order
_atom_site_calc_flag
_atom_site_refinement_flags_posn
_atom_site_refinement_flags_adp
_atom_site_refinement_flags_occupancy
_atom_site_disorder_assembly
_atom_site_disorder_group
C1 C 0.4576(6) 0.6557(4) 0.9231(2) 0.0458(10) Uani 1 1 d . . . . .
H1A H 0.575494 0.666219 0.907888 0.055 Uiso 1 1 calc R U . A 2
H1B H 0.422315 0.730742 0.950652 0.055 Uiso 1 1 calc R U . A 2
C2 C 0.3334(6) 0.6112(4) 0.8577(2) 0.0460(10) Uani 1 1 d . . . . .
H2 H 0.356938 0.657310 0.822422 0.055 Uiso 1 1 calc R U . B 2
C3 C 0.3998(5) 0.4554(3) 0.7597(2) 0.0419(9) Uani 1 1 d . . . . .
H3 H 0.389735 0.511567 0.733199 0.050 Uiso 1 1 calc R U . C 2
C4 C 0.4399(5) 0.3417(3) 0.7203(2) 0.0389(8) Uani 1 1 d . . . . .
C5 C 0.4853(5) 0.3300(3) 0.6491(2) 0.0406(9) Uani 1 1 d . . . . .
H5 H 0.491478 0.396134 0.630631 0.049 Uiso 1 1 calc R U . . .
C6 C 0.5212(5) 0.2241(4) 0.6056(2) 0.0426(9) Uani 1 1 d . . . . .
C7 C 0.5029(6) 0.1247(4) 0.6324(2) 0.0469(10) Uani 1 1 d . . . . .
H7 H 0.524422 0.051971 0.602980 0.056 Uiso 1 1 calc R U . . .
C8 C 0.4540(5) 0.1319(4) 0.7007(2) 0.0469(10) Uani 1 1 d . . . . .
H8 H 0.438783 0.063473 0.716424 0.056 Uiso 1 1 calc R U . . .
C9 C 0.4259(5) 0.2400(3) 0.7483(2) 0.0414(9) Uani 1 1 d . . . . .
C10 C 0.6566(5) 0.2755(4) 0.4418(2) 0.0406(9) Uani 1 1 d . . . . .
C11 C 0.7220(5) 0.1718(4) 0.4048(2) 0.0497(10) Uani 1 1 d . . . . .
H11 H 0.725293 0.107721 0.425147 0.060 Uiso 1 1 calc R U . . .
C12 C 0.7816(6) 0.1655(4) 0.3379(2) 0.0555(11) Uani 1 1 d . . . . .
H12 H 0.826856 0.097083 0.311648 0.067 Uiso 1 1 calc R U . . .
C13 C 0.7736(6) 0.2607(5) 0.3105(2) 0.0618(13) Uani 1 1 d . . . . .
H13 H 0.814475 0.254945 0.264703 0.074 Uiso 1 1 calc R U . D 2
C14 C 0.6551(6) 0.3671(4) 0.4091(2) 0.0533(11) Uani 1 1 d . . . . .
H14 H 0.611650 0.436951 0.434191 0.064 Uiso 1 1 calc R U . E 2
C15 C 0.1399(6) 0.6133(4) 0.8724(3) 0.0639(13) Uani 1 1 d . . . . .
H15A H 0.073229 0.575204 0.828370 0.077 Uiso 1 1 calc R U . . .
H15B H 0.117160 0.568005 0.907578 0.077 Uiso 1 1 calc R U . . .
C16 C 0.0761(8) 0.7326(5) 0.8995(3) 0.0828(17) Uani 1 1 d . . . . .
H16A H -0.046749 0.726708 0.907567 0.124 Uiso 1 1 calc R U . . .
H16B H 0.138854 0.770396 0.943903 0.124 Uiso 1 1 calc R U . . .
H16C H 0.094862 0.777605 0.864585 0.124 Uiso 1 1 calc R U . . .
C17 C 0.2083(6) 0.3374(5) 0.9464(3) 0.0604(12) Uani 1 1 d . . . . .
H17A H 0.187780 0.255297 0.924808 0.091 Uiso 1 1 calc R U . F 2
H17B H 0.215507 0.350134 0.997856 0.091 Uiso 1 1 calc R U . F 2
H17C H 0.113590 0.379419 0.932456 0.091 Uiso 1 1 calc R U . F 2
C18 C 0.7091(6) 0.3686(5) 0.8923(2) 0.0573(12) Uani 1 1 d . . . . .
H18A H 0.720020 0.288492 0.866988 0.086 Uiso 1 1 calc R U . G 2
H18B H 0.752408 0.419392 0.863682 0.086 Uiso 1 1 calc R U . G 2
H18C H 0.775804 0.384456 0.937285 0.086 Uiso 1 1 calc R U . G 2
C19 C 0.2400(11) -0.0122(6) 0.0832(3) 0.102(2) Uani 1 1 d . . . . .
H19A H 0.276367 -0.076550 0.045665 0.123 Uiso 1 1 calc R U . H 2
H19B H 0.244548 0.058043 0.065221 0.123 Uiso 1 1 calc R U . H 2
C20 C 0.3591(7) 0.0044(4) 0.1469(3) 0.0605(12) Uani 1 1 d D . . . .
H20 H 0.340396 -0.061280 0.169394 0.073 Uiso 1 1 calc R U . I 2
C21 C 0.2838(5) 0.1107(4) 0.2612(2) 0.0450(9) Uani 1 1 d . . . . .
H21 H 0.274592 0.038865 0.273293 0.054 Uiso 1 1 calc R U . J 2
C22 C 0.2485(5) 0.2152(3) 0.3146(2) 0.0401(9) Uani 1 1 d . . . . .
C23 C 0.2044(5) 0.2090(4) 0.3832(2) 0.0424(9) Uani 1 1 d . . . . .
H23 H 0.201618 0.136940 0.395124 0.051 Uiso 1 1 calc R U . . .
C24 C 0.1649(5) 0.3074(4) 0.4340(2) 0.0422(9) Uani 1 1 d . . . . .
C25 C 0.1693(6) 0.4152(4) 0.4163(2) 0.0489(10) Uani 1 1 d . . . . .
H25 H 0.141846 0.481981 0.450211 0.059 Uiso 1 1 calc R U . . .
C26 C 0.2142(6) 0.4234(4) 0.3489(2) 0.0508(10) Uani 1 1 d . . . . .
H26 H 0.217422 0.495897 0.337606 0.061 Uiso 1 1 calc R U . . .
C27 C 0.2544(5) 0.3252(4) 0.2978(2) 0.0441(9) Uani 1 1 d . . . . .
C28 C 0.0415(5) 0.2145(4) 0.5881(2) 0.0423(9) Uani 1 1 d . . . . .
C29 C 0.0294(6) 0.3148(4) 0.6418(2) 0.0504(10) Uani 1 1 d . . . . .
H29 H 0.054945 0.388380 0.633776 0.060 Uiso 1 1 calc R U . . .
C30 C -0.0216(6) 0.3026(4) 0.7074(2) 0.0594(12) Uani 1 1 d . . . . .
H30 H -0.031818 0.368373 0.744916 0.071 Uiso 1 1 calc R U . . .
C31 C -0.0572(6) 0.1937(4) 0.7174(3) 0.0593(12) Uani 1 1 d . . . . .
H31 H -0.091070 0.187738 0.762509 0.071 Uiso 1 1 calc R U . K 2
C32 C 0.0032(6) 0.1074(4) 0.6035(3) 0.0577(12) Uani 1 1 d . . . . .
H32 H 0.013004 0.039861 0.567193 0.069 Uiso 1 1 calc R U . L 2
C33 C 0.5570(8) 0.0117(5) 0.1259(4) 0.0799(17) Uani 1 1 d D . . . .
H3A H 0.567397 -0.042377 0.079515 0.096 Uiso 0.377(10) 1 calc R U P M 1
H3B H 0.583533 0.089922 0.119833 0.096 Uiso 0.377(10) 1 calc R U P M 1
H3C H 0.568700 0.061710 0.092695 0.096 Uiso 0.623(10) 1 calc R U P M 2
H3D H 0.630151 0.046624 0.168826 0.096 Uiso 0.623(10) 1 calc R U P M 2
O4A O 0.6750(13) -0.0103(10) 0.1697(6) 0.080(4) Uani 0.377(10) 1 d . . P M 1
H4A H 0.657560 -0.077268 0.174204 0.119 Uiso 0.377(10) 1 calc R U P M 1
O4B O 0.6114(9) -0.0930(6) 0.0959(4) 0.091(3) Uani 0.623(10) 1 d . . P M 2
H4B H 0.603309 -0.135079 0.124223 0.136 Uiso 0.623(10) 1 calc R U P M 2
N1 N 0.3759(4) 0.4898(3) 0.82713(18) 0.0402(7) Uani 1 1 d . . . N 2
N2 N 0.5765(4) 0.2062(3) 0.53460(18) 0.0455(8) Uani 1 1 d . . . O 2
N3 N 0.5946(4) 0.2967(3) 0.51272(18) 0.0467(8) Uani 1 1 d . . . O 2
N4 N 0.7115(6) 0.3622(4) 0.3442(2) 0.0646(11) Uani 1 1 d . . . P 2
N5 N 0.3270(5) 0.1131(3) 0.19838(18) 0.0487(8) Uani 1 1 d . . . Q 2
N6 N 0.1142(4) 0.3085(3) 0.50455(18) 0.0458(8) Uani 1 1 d . . . R 2
N7 N 0.0922(5) 0.2100(3) 0.51664(18) 0.0473(8) Uani 1 1 d . . . R 2
N8 N -0.0467(6) 0.0959(4) 0.6671(2) 0.0650(11) Uani 1 1 d . . . S 2
O1 O 0.4541(4) 0.5741(2) 0.96589(14) 0.0439(6) Uani 1 1 d . . . N 2
O2 O 0.3812(4) 0.2455(2) 0.81350(15) 0.0494(7) Uani 1 1 d . . . N 2
O3 O 0.2953(5) 0.3363(3) 0.23245(17) 0.0603(8) Uani 1 1 d . . . T 2
H3O H 0.287386 0.271771 0.204043 0.090 Uiso 1 1 calc R U . T 2
C35 C 0.0557(9) -0.0382(6) 0.1021(4) 0.114(3) Uani 1 1 d . . . U 2
H35A H 0.050137 -0.110377 0.117102 0.171 Uiso 1 1 calc R U . U 2
H35B H -0.022227 -0.045164 0.060700 0.171 Uiso 1 1 calc R U . U 2
H35C H 0.021669 0.024207 0.140531 0.171 Uiso 1 1 calc R U . U 2
Sn1 Sn 0.44510(3) 0.39778(2) 0.91153(2) 0.03930(10) Uani 1 1 d . . . N 2

loop_
_atom_site_aniso_label
_atom_site_aniso_U_11
_atom_site_aniso_U_22
_atom_site_aniso_U_33
_atom_site_aniso_U_23
_atom_site_aniso_U_13
_atom_site_aniso_U_12
C1 0.060(3) 0.039(2) 0.041(2) 0.0158(19) 0.0044(19) 0.0025(18)
C2 0.062(3) 0.043(2) 0.039(2) 0.0182(19) 0.0073(18) 0.0114(19)
C3 0.050(2) 0.040(2) 0.041(2) 0.0201(18) -0.0024(17) 0.0034(17)
C4 0.040(2) 0.041(2) 0.039(2) 0.0156(17) -0.0014(16) 0.0016(16)
C5 0.045(2) 0.039(2) 0.040(2) 0.0169(18) -0.0004(17) -0.0035(16)
C6 0.043(2) 0.043(2) 0.043(2) 0.0134(19) -0.0010(17) -0.0008(17)
C7 0.057(2) 0.035(2) 0.047(2) 0.0088(19) 0.0004(19) -0.0008(18)
C8 0.057(3) 0.037(2) 0.050(3) 0.0183(19) 0.0018(19) -0.0022(18)
C9 0.045(2) 0.040(2) 0.042(2) 0.0158(18) -0.0030(17) 0.0000(17)
C10 0.042(2) 0.044(2) 0.035(2) 0.0097(18) -0.0037(16) -0.0021(17)
C11 0.053(2) 0.048(3) 0.047(2) 0.011(2) -0.0015(19) -0.0033(19)
C12 0.056(3) 0.059(3) 0.046(3) 0.002(2) 0.004(2) 0.005(2)
C13 0.061(3) 0.091(4) 0.036(2) 0.019(3) 0.004(2) 0.008(3)
C14 0.068(3) 0.053(3) 0.043(2) 0.019(2) -0.002(2) 0.011(2)
C15 0.062(3) 0.061(3) 0.073(3) 0.022(3) 0.010(2) 0.018(2)
C16 0.085(4) 0.079(4) 0.079(4) 0.004(3) 0.018(3) 0.029(3)
C17 0.050(3) 0.073(3) 0.062(3) 0.024(3) 0.011(2) -0.011(2)
C18 0.049(2) 0.074(3) 0.052(3) 0.017(2) 0.012(2) 0.013(2)
C19 0.163(7) 0.065(4) 0.068(4) -0.002(3) -0.017(4) 0.017(4)
C20 0.090(4) 0.045(3) 0.048(3) 0.012(2) 0.015(2) 0.010(2)
C21 0.049(2) 0.042(2) 0.047(2) 0.0148(19) 0.0085(18) 0.0042(18)
C22 0.037(2) 0.043(2) 0.039(2) 0.0095(18) 0.0024(16) -0.0016(16)
C23 0.043(2) 0.042(2) 0.043(2) 0.0116(18) 0.0024(17) -0.0009(17)
C24 0.040(2) 0.043(2) 0.040(2) 0.0049(18) 0.0051(16) -0.0028(17)
C25 0.056(3) 0.034(2) 0.054(3) 0.0042(19) 0.009(2) -0.0008(18)
C26 0.057(3) 0.043(3) 0.055(3) 0.017(2) 0.011(2) -0.0021(19)
C27 0.043(2) 0.046(2) 0.046(2) 0.017(2) 0.0064(17) -0.0016(17)
C28 0.042(2) 0.044(2) 0.040(2) 0.0071(18) 0.0071(16) 0.0068(17)
C29 0.058(3) 0.042(2) 0.051(3) 0.008(2) 0.009(2) 0.0030(19)
C30 0.073(3) 0.060(3) 0.039(2) -0.003(2) 0.015(2) 0.002(2)
C31 0.068(3) 0.066(3) 0.047(3) 0.016(2) 0.018(2) 0.004(2)
C32 0.079(3) 0.043(3) 0.050(3) 0.006(2) 0.018(2) 0.009(2)
C33 0.096(4) 0.068(4) 0.086(4) 0.030(3) 0.033(4) 0.028(3)
O4A 0.072(7) 0.078(8) 0.093(9) 0.025(6) 0.027(6) 0.004(5)
O4B 0.109(5) 0.087(5) 0.091(6) 0.041(4) 0.043(4) 0.026(4)
N1 0.0471(18) 0.0352(18) 0.0410(19) 0.0138(15) 0.0030(14) 0.0063(14)
N2 0.0493(19) 0.046(2) 0.0405(19) 0.0111(16) -0.0006(15) -0.0033(15)
N3 0.055(2) 0.046(2) 0.0401(19) 0.0138(16) 0.0024(15) 0.0008(16)
N4 0.075(3) 0.079(3) 0.049(2) 0.032(2) 0.004(2) 0.016(2)
N5 0.066(2) 0.042(2) 0.0402(19) 0.0119(16) 0.0113(16) 0.0065(16)
N6 0.0489(19) 0.043(2) 0.044(2) 0.0067(16) 0.0083(15) 0.0005(15)
N7 0.056(2) 0.044(2) 0.042(2) 0.0082(16) 0.0100(15) 0.0071(16)
N8 0.091(3) 0.052(3) 0.055(2) 0.017(2) 0.022(2) 0.003(2)
O1 0.0611(17) 0.0435(16) 0.0300(14) 0.0143(12) 0.0045(12) 0.0031(13)
O2 0.0684(19) 0.0420(17) 0.0412(16) 0.0170(13) 0.0072(14) -0.0029(13)
O3 0.084(2) 0.0498(19) 0.0524(19) 0.0208(15) 0.0183(17) 0.0004(17)
C35 0.084(5) 0.090(5) 0.151(7) 0.009(5) -0.048(5) -0.007(4)
Sn1 0.03955(16) 0.04277(17) 0.04093(16) 0.01986(12) 0.00677(11) 0.00231(11)

loop_
_atom_type_symbol
_atom_type_description
_atom_type_scat_dispersion_real
_atom_type_scat_dispersion_imag
_atom_type_scat_source
C C 0.0033 0.0016 'International Tables Vol C Tables 4.2.6.8 and 6.1.1.4'
H H 0.0000 0.0000 'International Tables Vol C Tables 4.2.6.8 and 6.1.1.4'
N N 0.0061 0.0033 'International Tables Vol C Tables 4.2.6.8 and 6.1.1.4'
O O 0.0106 0.0060 'International Tables Vol C Tables 4.2.6.8 and 6.1.1.4'
Sn Sn -0.6537 1.4246 'International Tables Vol C Tables 4.2.6.8 and 6.1.1.4'

loop_
_geom_angle_atom_site_label_1
_geom_angle_atom_site_label_2
_geom_angle_atom_site_label_3
_geom_angle
_geom_angle_site_symmetry_1
_geom_angle_site_symmetry_3
O1 C1 C2 109.1(3) . .
O1 C1 H1A 109.9 . .
C2 C1 H1A 109.9 . .
O1 C1 H1B 109.9 . .
C2 C1 H1B 109.9 . .
H1A C1 H1B 108.3 . .
N1 C2 C1 106.0(3) . .
N1 C2 C15 108.6(4) . .
C1 C2 C15 115.5(4) . .
N1 C2 H2 108.9 . .
C1 C2 H2 108.9 . .
C15 C2 H2 108.9 . .
N1 C3 C4 128.0(3) . .
N1 C3 H3 116.0 . .
C4 C3 H3 116.0 . .
C5 C4 C3 117.1(3) . .
C5 C4 C9 119.2(4) . .
C3 C4 C9 123.5(4) . .
C6 C5 C4 122.0(4) . .
C6 C5 H5 119.0 . .
C4 C5 H5 119.0 . .
C5 C6 C7 118.6(4) . .
C5 C6 N2 125.3(4) . .
C7 C6 N2 116.1(4) . .
C8 C7 C6 121.2(4) . .
C8 C7 H7 119.4 . .
C6 C7 H7 119.4 . .
C7 C8 C9 121.8(4) . .
C7 C8 H8 119.1 . .
C9 C8 H8 119.1 . .
O2 C9 C8 121.1(4) . .
O2 C9 C4 121.8(4) . .
C8 C9 C4 117.0(4) . .
C14 C10 C11 118.1(4) . .
C14 C10 N3 116.7(4) . .
C11 C10 N3 125.1(4) . .
C12 C11 C10 118.5(4) . .
C12 C11 H11 120.7 . .
C10 C11 H11 120.7 . .
C13 C12 C11 118.6(5) . .
C13 C12 H12 120.7 . .
C11 C12 H12 120.7 . .
N4 C13 C12 124.8(4) . .
N4 C13 H13 117.6 . .
C12 C13 H13 117.6 . .
N4 C14 C10 124.1(4) . .
N4 C14 H14 117.9 . .
C10 C14 H14 117.9 . .
C16 C15 C2 114.4(5) . .
C16 C15 H15A 108.7 . .
C2 C15 H15A 108.7 . .
C16 C15 H15B 108.7 . .
C2 C15 H15B 108.7 . .
H15A C15 H15B 107.6 . .
C15 C16 H16A 109.5 . .
C15 C16 H16B 109.5 . .
H16A C16 H16B 109.5 . .
C15 C16 H16C 109.5 . .
H16A C16 H16C 109.5 . .
H16B C16 H16C 109.5 . .
Sn1 C17 H17A 109.5 . .
Sn1 C17 H17B 109.5 . .
H17A C17 H17B 109.5 . .
Sn1 C17 H17C 109.5 . .
H17A C17 H17C 109.5 . .
H17B C17 H17C 109.5 . .
Sn1 C18 H18A 109.5 . .
Sn1 C18 H18B 109.5 . .
H18A C18 H18B 109.5 . .
Sn1 C18 H18C 109.5 . .
H18A C18 H18C 109.5 . .
H18B C18 H18C 109.5 . .
C20 C19 C35 110.1(6) . .
C20 C19 H19A 109.7 . .
C35 C19 H19A 109.7 . .
C20 C19 H19B 109.7 . .
C35 C19 H19B 109.7 . .
H19A C19 H19B 108.2 . .
N5 C20 C19 110.3(4) . .
N5 C20 C33 107.6(4) . .
C19 C20 C33 111.0(5) . .
N5 C20 H20 109.3 . .
C19 C20 H20 109.3 . .
C33 C20 H20 109.3 . .
N5 C21 C22 122.4(4) . .
N5 C21 H21 118.8 . .
C22 C21 H21 118.8 . .
C23 C22 C27 118.7(4) . .
C23 C22 C21 120.6(4) . .
C27 C22 C21 120.7(4) . .
C24 C23 C22 121.3(4) . .
C24 C23 H23 119.4 . .
C22 C23 H23 119.4 . .
C23 C24 C25 119.4(4) . .
C23 C24 N6 125.0(4) . .
C25 C24 N6 115.6(4) . .
C26 C25 C24 120.3(4) . .
C26 C25 H25 119.9 . .
C24 C25 H25 119.9 . .
C25 C26 C27 120.7(4) . .
C25 C26 H26 119.7 . .
C27 C26 H26 119.7 . .
O3 C27 C26 119.0(4) . .
O3 C27 C22 121.3(4) . .
C26 C27 C22 119.7(4) . .
C29 C28 C32 118.5(4) . .
C29 C28 N7 125.7(4) . .
C32 C28 N7 115.8(4) . .
C30 C29 C28 117.8(4) . .
C30 C29 H29 121.1 . .
C28 C29 H29 121.1 . .
C31 C30 C29 119.5(4) . .
C31 C30 H30 120.2 . .
C29 C30 H30 120.2 . .
N8 C31 C30 124.2(4) . .
N8 C31 H31 117.9 . .
C30 C31 H31 117.9 . .
N8 C32 C28 123.6(4) . .
N8 C32 H32 118.2 . .
C28 C32 H32 118.2 . .
O4A C33 C20 117.7(6) . .
O4B C33 C20 111.5(6) . .
O4A C33 H3A 107.9 . .
C20 C33 H3A 107.9 . .
O4A C33 H3B 107.9 . .
C20 C33 H3B 107.9 . .
H3A C33 H3B 107.2 . .
O4B C33 H3C 109.3 . .
C20 C33 H3C 109.3 . .
O4B C33 H3D 109.3 . .
C20 C33 H3D 109.3 . .
H3C C33 H3D 108.0 . .
C33 O4A H4A 109.5 . .
C33 O4B H4B 109.5 . .
C3 N1 C2 119.8(3) . .
C3 N1 Sn1 126.8(3) . .
C2 N1 Sn1 112.1(2) . .
N3 N2 C6 114.6(4) . .
N2 N3 C10 112.8(3) . .
C14 N4 C13 115.8(4) . .
C21 N5 C20 119.6(4) . .
N7 N6 C24 114.5(3) . .
N6 N7 C28 113.0(3) . .
C31 N8 C32 116.4(4) . .
C1 O1 Sn1 116.5(2) . .
C1 O1 Sn1 128.3(2) . 2_667
Sn1 O1 Sn1 111.54(11) . 2_667
C9 O2 Sn1 126.4(3) . .
C27 O3 H3O 109.5 . .
C19 C35 H35A 109.5 . .
C19 C35 H35B 109.5 . .
H35A C35 H35B 109.5 . .
C19 C35 H35C 109.5 . .
H35A C35 H35C 109.5 . .
H35B C35 H35C 109.5 . .
O1 Sn1 C18 102.56(17) . .
O1 Sn1 C17 100.83(16) . .
C18 Sn1 C17 147.2(2) . .
O1 Sn1 N1 75.75(11) . .
C18 Sn1 N1 100.87(15) . .
C17 Sn1 N1 107.04(16) . .
O1 Sn1 O2 153.31(10) . .
C18 Sn1 O2 86.49(16) . .
C17 Sn1 O2 82.82(16) . .
N1 Sn1 O2 77.91(11) . .
C18 Sn1 O1 82.88(14) . 2_667
C17 Sn1 O1 84.62(15) . 2_667

loop_
_geom_bond_atom_site_label_1
_geom_bond_atom_site_label_2
_geom_bond_distance
_geom_bond_site_symmetry_2
C1 O1 1.406(4) .
C1 C2 1.517(6) .
C1 H1A 0.9700 .
C1 H1B 0.9700 .
C2 N1 1.464(5) .
C2 C15 1.518(6) .
C2 H2 0.9800 .
C3 N1 1.281(5) .
C3 C4 1.422(6) .
C3 H3 0.9300 .
C4 C5 1.396(5) .
C4 C9 1.429(5) .
C5 C6 1.368(6) .
C5 H5 0.9300 .
C6 C7 1.391(6) .
C6 N2 1.409(5) .
C7 C8 1.359(6) .
C7 H7 0.9300 .
C8 C9 1.407(6) .
C8 H8 0.9300 .
C9 O2 1.294(5) .
C10 C14 1.372(6) .
C10 C11 1.381(6) .
C10 N3 1.424(5) .
C11 C12 1.363(6) .
C11 H11 0.9300 .
C12 C13 1.350(7) .
C12 H12 0.9300 .
C13 N4 1.332(6) .
C13 H13 0.9300 .
C14 N4 1.320(6) .
C14 H14 0.9300 .
C15 C16 1.487(7) .
C15 H15A 0.9700 .
C15 H15B 0.9700 .
C16 H16A 0.9600 .
C16 H16B 0.9600 .
C16 H16C 0.9600 .
C17 Sn1 2.107(4) .
C17 H17A 0.9600 .
C17 H17B 0.9600 .
C17 H17C 0.9600 .
C18 Sn1 2.095(4) .
C18 H18A 0.9600 .
C18 H18B 0.9600 .
C18 H18C 0.9600 .
C19 C20 1.464(8) .
C19 C35 1.506(10) .
C19 H19A 0.9700 .
C19 H19B 0.9700 .
C20 N5 1.453(6) .
C20 C33 1.585(7) .
C20 H20 0.9800 .
C21 N5 1.266(5) .
C21 C22 1.443(6) .
C21 H21 0.9300 .
C22 C23 1.386(5) .
C22 C27 1.408(6) .
C23 C24 1.375(5) .
C23 H23 0.9300 .
C24 C25 1.391(6) .
C24 N6 1.417(5) .
C25 C26 1.372(6) .
C25 H25 0.9300 .
C26 C27 1.379(6) .
C26 H26 0.9300 .
C27 O3 1.337(5) .
C28 C29 1.377(6) .
C28 C32 1.384(6) .
C28 N7 1.425(5) .
C29 C30 1.367(6) .
C29 H29 0.9300 .
C30 C31 1.359(7) .
C30 H30 0.9300 .
C31 N8 1.320(6) .
C31 H31 0.9300 .
C32 N8 1.326(6) .
C32 H32 0.9300 .
C33 O4A 1.286(12) .
C33 O4B 1.322(8) .
C33 H3A 0.9700 .
C33 H3B 0.9700 .
C33 H3C 0.9700 .
C33 H3D 0.9700 .
O4A H4A 0.8200 .
O4B H4B 0.8200 .
N1 Sn1 2.214(3) .
N2 N3 1.240(5) .
N6 N7 1.243(5) .
O1 Sn1 2.084(3) .
O1 Sn1 2.386(3) 2_667
O2 Sn1 2.285(3) .
O3 H3O 0.8200 .
C35 H35A 0.9600 .
C35 H35B 0.9600 .
C35 H35C 0.9600 .
